data_7106713
loop_
_publ_author_name
'Liping Cao'
'Jun-Gang Wang'
'Jiao-Yang Ding'
'Anxin Wu'
'Lyle Isaacs'

_publ_section_title
;
 Reassembly self-sorting triggered by heterodimerization
;
_journal_name_full Chem.Commun.
_journal_page_first 8548
_journal_paper_doi 10.1039/c1cc13288a
_journal_volume 47
_journal_year 2011
_chemical_formula_moiety 'C37 H33 F5 N6 O10, 3(C H Cl3)'
_chemical_formula_sum 'C40 H36 Cl9 F5 N6 O10'
_chemical_formula_weight 1174.80
_chemical_name_systematic
;
?
;
_space_group_IT_number 2
_symmetry_cell_setting triclinic
_symmetry_space_group_name_Hall '-P 1'
_symmetry_space_group_name_H-M 'P -1'
_atom_sites_solution_hydrogens geom
_atom_sites_solution_primary direct
_atom_sites_solution_secondary difmap
_audit_creation_method SHELXL-97
_cell_angle_alpha 116.7660(10)
_cell_angle_beta 97.158(2)
_cell_angle_gamma 90.808(2)
_cell_formula_units_Z 2
_cell_length_a 10.5648(10)
_cell_length_b 15.5841(14)
_cell_length_c 16.8119(15)
_cell_measurement_reflns_used 7642
_cell_measurement_temperature 150(2)
_cell_measurement_theta_max 28.3
_cell_measurement_theta_min 2.5
_cell_volume 2444.4(4)
_computing_cell_refinement 'Bruker SMART'
_computing_data_collection 'Bruker SMART'
_computing_data_reduction 'Bruker SAINT'
_computing_molecular_graphics 'Bruker SHELXTL'
_computing_publication_material 'Bruker SHELXTL'
_computing_structure_refinement 'SHELXL-97 (Sheldrick, 1997)'
_computing_structure_solution 'SHELXS-97 (Sheldrick, 1990)'
_diffrn_ambient_temperature 150(2)
_diffrn_measured_fraction_theta_full 0.970
_diffrn_measured_fraction_theta_max 0.970
_diffrn_measurement_device_type 'CCD area detector'
_diffrn_measurement_method 'phi and omega scans'
_diffrn_radiation_monochromator graphite
_diffrn_radiation_source 'fine-focus sealed tube'
_diffrn_radiation_type MoK\a
_diffrn_radiation_wavelength 0.71073
_diffrn_reflns_av_R_equivalents 0.0845
_diffrn_reflns_av_sigmaI/netI 0.0754
_diffrn_reflns_limit_h_max 13
_diffrn_reflns_limit_h_min -13
_diffrn_reflns_limit_k_max 20
_diffrn_reflns_limit_k_min -19
_diffrn_reflns_limit_l_max 21
_diffrn_reflns_limit_l_min -21
_diffrn_reflns_number 28452
_diffrn_reflns_theta_full 27.50
_diffrn_reflns_theta_max 27.50
_diffrn_reflns_theta_min 1.37
_exptl_absorpt_coefficient_mu 0.596
_exptl_absorpt_correction_T_max 0.9428
_exptl_absorpt_correction_T_min 0.8901
_exptl_absorpt_correction_type multi-scan
_exptl_absorpt_process_details 'SADABS, (Sheldrick,1997)'
_exptl_crystal_colour colorless
_exptl_crystal_density_diffrn 1.596
_exptl_crystal_density_method 'not measured'
_exptl_crystal_description block
_exptl_crystal_F_000 1192
_exptl_crystal_size_max 0.20
_exptl_crystal_size_mid 0.10
_exptl_crystal_size_min 0.10
_refine_diff_density_max 0.577
_refine_diff_density_min -0.675
_refine_diff_density_rms 0.087
_refine_ls_extinction_method none
_refine_ls_goodness_of_fit_ref 0.950
_refine_ls_hydrogen_treatment mixed
_refine_ls_matrix_type full
_refine_ls_number_parameters 662
_refine_ls_number_reflns 10910
_refine_ls_number_restraints 9
_refine_ls_restrained_S_all 0.955
_refine_ls_R_factor_all 0.0834
_refine_ls_R_factor_gt 0.0567
_refine_ls_shift/su_max 0.000
_refine_ls_shift/su_mean 0.000
_refine_ls_structure_factor_coef Fsqd
_refine_ls_weighting_details 'calc w=1/[\s^2^(Fo^2^)+(0.0847P)^2^+0.0000P] where P=(Fo^2^+2Fc^2^)/3'
_refine_ls_weighting_scheme calc
_refine_ls_wR_factor_gt 0.1414
_refine_ls_wR_factor_ref 0.1534
_reflns_number_gt 7029
_reflns_number_total 10910
_reflns_threshold_expression >2sigma(I)
_cod_data_source_file c1cc13288a.txt
_cod_data_source_block 081225cm
_cod_original_sg_symbol_H-M P-1
_cod_database_code 7106713

loop_
_symmetry_equiv_pos_as_xyz
'x, y, z'
'-x, -y, -z'

loop_
_atom_site_label
_atom_site_type_symbol
_atom_site_fract_x
_atom_site_fract_y
_atom_site_fract_z
_atom_site_U_iso_or_equiv
_atom_site_adp_type
_atom_site_occupancy
_atom_site_symmetry_multiplicity
_atom_site_calc_flag
_atom_site_refinement_flags
_atom_site_disorder_assembly
_atom_site_disorder_group
C1 C -0.2946(3) 1.2395(2) 0.35267(19) 0.0413(7) Uani 1 1 d . . .
H1A H -0.3770 1.2671 0.3507 0.062 Uiso 1 1 calc R . .
H1B H -0.2776 1.1993 0.2911 0.062 Uiso 1 1 calc R . .
H1C H -0.2265 1.2916 0.3846 0.062 Uiso 1 1 calc R . .
C2 C -0.2987(2) 1.17872(18) 0.40129(17) 0.0299(5) Uani 1 1 d . . .
C3 C -0.2210(2) 1.02895(17) 0.40045(15) 0.0254(5) Uani 1 1 d . . .
C4 C -0.1822(2) 1.06321(18) 0.49231(15) 0.0283(5) Uani 1 1 d . . .
H4 H -0.1752 1.1306 0.5310 0.034 Uiso 1 1 calc R . .
C5 C -0.1536(2) 1.00015(18) 0.52784(15) 0.0294(5) Uani 1 1 d . . .
H5 H -0.1315 1.0240 0.5911 0.035 Uiso 1 1 calc R . .
C6 C -0.1572(2) 0.90146(17) 0.47096(15) 0.0261(5) Uani 1 1 d . . .
C7 C -0.1955(2) 0.86634(16) 0.37842(15) 0.0233(5) Uani 1 1 d . . .
C8 C -0.2321(2) 0.92974(16) 0.34296(15) 0.0233(5) Uani 1 1 d . . .
C9 C -0.0939(3) 0.8668(2) 0.59379(16) 0.0377(6) Uani 1 1 d . . .
H9A H -0.0233 0.9174 0.6192 0.057 Uiso 1 1 calc R . .
H9B H -0.0691 0.8126 0.6052 0.057 Uiso 1 1 calc R . .
H9C H -0.1697 0.8927 0.6220 0.057 Uiso 1 1 calc R . .
C10 C -0.2820(2) 0.88940(16) 0.24371(14) 0.0228(5) Uani 1 1 d . . .
H10A H -0.3537 0.8404 0.2283 0.027 Uiso 1 1 calc R . .
H10B H -0.3164 0.9421 0.2320 0.027 Uiso 1 1 calc R . .
C11 C -0.1935(2) 0.75954(16) 0.31646(14) 0.0240(5) Uani 1 1 d . . .
H11A H -0.1648 0.7260 0.3526 0.029 Uiso 1 1 calc R . .
H11B H -0.2811 0.7324 0.2851 0.029 Uiso 1 1 calc R . .
C12 C -0.0841(2) 0.90333(17) 0.18481(14) 0.0235(5) Uani 1 1 d . . .
C13 C 0.0180(2) 0.72838(15) 0.26332(14) 0.0213(5) Uani 1 1 d . . .
C14 C -0.1461(2) 0.75099(16) 0.16831(14) 0.0203(5) Uani 1 1 d . . .
C15 C -0.2518(2) 0.67134(17) 0.10563(15) 0.0241(5) Uani 1 1 d . A .
C17 C -0.3797(9) 0.4768(7) 0.0934(6) 0.048(3) Uani 0.480(18) 1 d PD A 1
H17A H -0.3241 0.4641 0.1375 0.073 Uiso 0.480(18) 1 calc PR A 1
H17B H -0.4395 0.4202 0.0556 0.073 Uiso 0.480(18) 1 calc PR A 1
H17C H -0.4278 0.5326 0.1250 0.073 Uiso 0.480(18) 1 calc PR A 1
C16 C -0.2989(9) 0.4976(5) 0.0351(6) 0.029(2) Uani 0.480(18) 1 d PD A 1
H16A H -0.2450 0.4439 0.0059 0.035 Uiso 0.480(18) 1 calc PR A 1
H16B H -0.3536 0.5070 -0.0121 0.035 Uiso 0.480(18) 1 calc PR A 1
C16' C -0.3314(10) 0.5147(7) 0.0566(10) 0.054(3) Uani 0.520(18) 1 d PD A 2
H16C H -0.4114 0.5480 0.0656 0.065 Uiso 0.520(18) 1 calc PR A 2
H16D H -0.3307 0.4764 -0.0089 0.065 Uiso 0.520(18) 1 calc PR A 2
C17' C -0.3261(11) 0.4506(6) 0.0998(6) 0.059(3) Uani 0.520(18) 1 d PD A 2
H17D H -0.2416 0.4252 0.0986 0.089 Uiso 0.520(18) 1 calc PR A 2
H17E H -0.3920 0.3969 0.0671 0.089 Uiso 0.520(18) 1 calc PR A 2
H17F H -0.3411 0.4869 0.1624 0.089 Uiso 0.520(18) 1 calc PR A 2
C18 C -0.0150(2) 0.74694(16) 0.13232(14) 0.0227(5) Uani 1 1 d . . .
C19 C -0.0111(2) 0.68064(18) 0.03206(16) 0.0315(6) Uani 1 1 d . . .
C20 C -0.1218(3) 0.6192(2) -0.11566(16) 0.0401(7) Uani 1 1 d . . .
H20A H -0.0430 0.6338 -0.1351 0.048 Uiso 1 1 calc R . .
H20B H -0.1958 0.6342 -0.1482 0.048 Uiso 1 1 calc R . .
C21 C -0.1337(3) 0.5148(2) -0.13904(18) 0.0513(8) Uani 1 1 d . . .
H21A H -0.0552 0.4980 -0.1135 0.077 Uiso 1 1 calc R . .
H21B H -0.1472 0.4762 -0.2047 0.077 Uiso 1 1 calc R . .
H21C H -0.2067 0.5017 -0.1143 0.077 Uiso 1 1 calc R . .
C22 C 0.1363(2) 0.88098(18) 0.14198(15) 0.0267(5) Uani 1 1 d . . .
H22A H 0.1264 0.9410 0.1361 0.032 Uiso 1 1 calc R . .
H22B H 0.1645 0.8324 0.0860 0.032 Uiso 1 1 calc R . .
C23 C 0.2099(2) 0.72846(16) 0.19622(16) 0.0252(5) Uani 1 1 d . . .
H23A H 0.2333 0.7007 0.1348 0.030 Uiso 1 1 calc R . .
H23B H 0.2469 0.6898 0.2253 0.030 Uiso 1 1 calc R . .
C24 C 0.2400(2) 0.90089(17) 0.22097(15) 0.0248(5) Uani 1 1 d . . .
C25 C 0.2713(2) 0.83090(16) 0.24886(15) 0.0239(5) Uani 1 1 d . . .
C26 C 0.3677(2) 0.85388(18) 0.32235(16) 0.0273(5) Uani 1 1 d . . .
C27 C 0.4344(2) 0.94334(19) 0.36416(16) 0.0323(6) Uani 1 1 d . . .
H27 H 0.4991 0.9584 0.4141 0.039 Uiso 1 1 calc R . .
C28 C 0.4081(2) 1.01171(18) 0.33418(16) 0.0324(6) Uani 1 1 d . . .
H28 H 0.4564 1.0724 0.3622 0.039 Uiso 1 1 calc R . .
C29 C 0.3115(2) 0.99119(17) 0.26346(16) 0.0283(5) Uani 1 1 d . . .
C30 C 0.3689(3) 1.1322(2) 0.2506(2) 0.0509(8) Uani 1 1 d . . .
H30A H 0.3780 1.1756 0.3154 0.076 Uiso 1 1 calc R . .
H30B H 0.3386 1.1673 0.2169 0.076 Uiso 1 1 calc R . .
H30C H 0.4520 1.1081 0.2346 0.076 Uiso 1 1 calc R . .
C31 C 0.4689(2) 0.71162(19) 0.30982(16) 0.0317(6) Uani 1 1 d . . .
C32 C 0.5079(2) 0.65063(19) 0.35609(17) 0.0320(6) Uani 1 1 d . . .
C33 C 0.5772(2) 0.6876(2) 0.44116(17) 0.0345(6) Uani 1 1 d . . .
C34 C 0.6183(3) 0.6294(2) 0.47990(18) 0.0453(7) Uani 1 1 d . . .
C35 C 0.5892(3) 0.5321(2) 0.4331(2) 0.0533(8) Uani 1 1 d . . .
C36 C 0.5209(3) 0.4927(2) 0.3488(2) 0.0542(8) Uani 1 1 d . . .
C37 C 0.4823(3) 0.5513(2) 0.31088(18) 0.0418(7) Uani 1 1 d . . .
C38 C 0.5688(3) 0.8409(2) 0.01470(18) 0.0417(7) Uani 1 1 d . . .
H38 H 0.6294 0.8048 0.0366 0.050 Uiso 1 1 calc R . .
C39 C 0.9810(3) 0.1479(2) 0.1483(2) 0.0502(8) Uani 1 1 d . . .
H39 H 0.9695 0.0906 0.1594 0.060 Uiso 1 1 calc R . .
C40 C 1.0140(3) 0.5746(3) 0.3900(2) 0.0591(9) Uani 1 1 d . . .
H40 H 1.0347 0.6338 0.3836 0.071 Uiso 1 1 calc R . .
Cl1 Cl 0.64878(8) 0.95009(6) 0.03769(6) 0.0632(2) Uani 1 1 d . . .
Cl2 Cl 0.43750(8) 0.86025(8) 0.07191(6) 0.0718(3) Uani 1 1 d . . .
Cl3 Cl 0.52262(11) 0.77031(7) -0.10128(5) 0.0787(3) Uani 1 1 d . . .
Cl4 Cl 1.04402(10) 0.24719(7) 0.25060(5) 0.0676(3) Uani 1 1 d . . .
Cl5 Cl 0.83132(9) 0.17074(8) 0.10651(7) 0.0742(3) Uani 1 1 d . . .
Cl6 Cl 1.08695(9) 0.12239(6) 0.06943(6) 0.0624(2) Uani 1 1 d . . .
Cl7 Cl 0.89046(11) 0.50548(10) 0.30485(9) 0.1040(4) Uani 1 1 d . . .
Cl8 Cl 1.15150(9) 0.51073(9) 0.37948(7) 0.0810(3) Uani 1 1 d . . .
Cl9 Cl 0.96613(12) 0.61027(8) 0.49499(7) 0.0905(4) Uani 1 1 d . . .
F1 F 0.60811(14) 0.78304(11) 0.48850(10) 0.0416(4) Uani 1 1 d . . .
F2 F 0.68536(18) 0.66842(14) 0.56327(11) 0.0621(5) Uani 1 1 d . . .
F3 F 0.6284(2) 0.47560(14) 0.47062(14) 0.0787(7) Uani 1 1 d . . .
F4 F 0.4910(2) 0.39662(14) 0.30391(15) 0.0839(7) Uani 1 1 d . . .
F5 F 0.41315(17) 0.50996(13) 0.22778(11) 0.0590(5) Uani 1 1 d . . .
N1 N -0.24250(19) 1.09479(14) 0.36326(13) 0.0282(4) Uani 1 1 d D . .
H1 H -0.213(2) 1.0820(18) 0.3142(11) 0.034 Uiso 1 1 d D . .
N2 N -0.18555(17) 0.84494(13) 0.18382(12) 0.0213(4) Uani 1 1 d . . .
N3 N -0.10817(17) 0.74275(13) 0.25013(12) 0.0221(4) Uani 1 1 d . . .
N4 N 0.01194(17) 0.84619(13) 0.15042(12) 0.0229(4) Uani 1 1 d . . .
N5 N 0.07125(17) 0.71816(13) 0.18858(12) 0.0224(4) Uani 1 1 d . . .
N6 N 0.40047(19) 0.78536(15) 0.35513(13) 0.0294(5) Uani 1 1 d D . .
H6 H 0.386(2) 0.8008(18) 0.4078(9) 0.035 Uiso 1 1 d D . .
O1 O -0.35084(17) 1.20320(12) 0.46825(12) 0.0368(4) Uani 1 1 d . . .
O2 O -0.12232(16) 0.83462(12) 0.49911(10) 0.0320(4) Uani 1 1 d . . .
O3 O -0.08362(15) 0.99030(11) 0.21077(10) 0.0261(4) Uani 1 1 d . . .
O4 O 0.07552(15) 0.72350(11) 0.32852(11) 0.0280(4) Uani 1 1 d . . .
O5 O -0.35024(16) 0.68614(12) 0.07252(11) 0.0325(4) Uani 1 1 d . . .
O6 O -0.21880(17) 0.58682(12) 0.09720(14) 0.0466(5) Uani 1 1 d D . .
O7 O 0.0799(2) 0.6408(2) 0.00448(14) 0.0772(8) Uani 1 1 d . . .
O8 O -0.11675(17) 0.67999(12) -0.01779(11) 0.0355(4) Uani 1 1 d . . .
O9 O 0.27912(17) 1.05324(12) 0.22879(12) 0.0363(4) Uani 1 1 d . . .
O10 O 0.49949(16) 0.69207(14) 0.23633(12) 0.0389(4) Uani 1 1 d . . .

loop_
_atom_site_aniso_label
_atom_site_aniso_U_11
_atom_site_aniso_U_22
_atom_site_aniso_U_33
_atom_site_aniso_U_23
_atom_site_aniso_U_13
_atom_site_aniso_U_12
C1 0.0480(17) 0.0329(16) 0.0479(16) 0.0215(13) 0.0109(13) 0.0071(13)
C2 0.0265(13) 0.0249(13) 0.0329(13) 0.0091(11) 0.0017(10) 0.0007(10)
C3 0.0229(12) 0.0268(13) 0.0280(12) 0.0130(11) 0.0065(9) 0.0051(10)
C4 0.0270(13) 0.0262(13) 0.0257(12) 0.0055(11) 0.0074(10) 0.0033(10)
C5 0.0284(13) 0.0353(15) 0.0197(11) 0.0086(11) 0.0031(9) 0.0026(10)
C6 0.0215(12) 0.0337(14) 0.0262(12) 0.0156(11) 0.0061(9) 0.0037(10)
C7 0.0190(11) 0.0266(13) 0.0258(12) 0.0126(10) 0.0065(9) 0.0014(9)
C8 0.0188(11) 0.0273(13) 0.0249(11) 0.0121(10) 0.0061(9) 0.0027(9)
C9 0.0446(16) 0.0493(17) 0.0247(13) 0.0213(12) 0.0055(11) 0.0095(13)
C10 0.0222(11) 0.0229(12) 0.0239(11) 0.0112(10) 0.0034(9) 0.0031(9)
C11 0.0230(12) 0.0271(13) 0.0235(11) 0.0130(10) 0.0040(9) 0.0015(10)
C12 0.0273(12) 0.0278(14) 0.0159(11) 0.0116(10) -0.0009(9) -0.0004(10)
C13 0.0239(12) 0.0134(11) 0.0239(11) 0.0067(9) 0.0012(9) -0.0024(9)
C14 0.0202(11) 0.0213(12) 0.0194(11) 0.0096(9) 0.0019(9) -0.0007(9)
C15 0.0266(12) 0.0236(13) 0.0224(11) 0.0107(10) 0.0044(9) -0.0001(10)
C17 0.031(4) 0.054(5) 0.056(4) 0.025(4) -0.003(4) -0.013(4)
C16 0.027(4) 0.007(3) 0.037(4) -0.002(3) -0.007(3) 0.007(3)
C16' 0.047(6) 0.026(4) 0.067(7) 0.007(5) -0.015(5) -0.003(4)
C17' 0.035(5) 0.060(5) 0.069(5) 0.017(4) 0.009(4) -0.021(4)
C18 0.0231(12) 0.0215(12) 0.0211(11) 0.0079(10) 0.0021(9) -0.0001(9)
C19 0.0278(13) 0.0313(14) 0.0268(13) 0.0060(11) 0.0043(10) -0.0041(11)
C20 0.0578(18) 0.0409(17) 0.0185(12) 0.0115(12) 0.0024(12) 0.0040(13)
C21 0.078(2) 0.0385(18) 0.0282(14) 0.0104(13) -0.0030(14) -0.0096(15)
C22 0.0274(13) 0.0284(13) 0.0268(12) 0.0146(11) 0.0047(10) -0.0012(10)
C23 0.0219(12) 0.0224(13) 0.0287(12) 0.0092(10) 0.0043(9) 0.0013(9)
C24 0.0252(12) 0.0250(13) 0.0216(11) 0.0076(10) 0.0066(9) -0.0026(10)
C25 0.0206(11) 0.0245(13) 0.0223(11) 0.0058(10) 0.0079(9) -0.0019(9)
C26 0.0220(12) 0.0330(14) 0.0276(12) 0.0130(11) 0.0084(10) 0.0031(10)
C27 0.0237(13) 0.0402(16) 0.0262(12) 0.0096(12) 0.0032(10) -0.0039(11)
C28 0.0308(14) 0.0271(14) 0.0308(13) 0.0053(11) 0.0074(11) -0.0086(10)
C29 0.0302(13) 0.0269(13) 0.0272(12) 0.0100(11) 0.0117(10) -0.0007(10)
C30 0.0545(19) 0.0357(17) 0.064(2) 0.0247(15) 0.0062(16) -0.0159(14)
C31 0.0207(12) 0.0406(16) 0.0307(13) 0.0145(12) 0.0005(10) 0.0018(11)
C32 0.0217(12) 0.0413(16) 0.0330(13) 0.0165(12) 0.0049(10) 0.0065(11)
C33 0.0269(13) 0.0395(16) 0.0341(14) 0.0132(13) 0.0072(11) 0.0087(11)
C34 0.0421(16) 0.058(2) 0.0349(15) 0.0204(15) 0.0023(12) 0.0192(14)
C35 0.064(2) 0.048(2) 0.0543(19) 0.0280(17) 0.0105(16) 0.0252(16)
C36 0.068(2) 0.0352(18) 0.0514(19) 0.0138(15) 0.0039(16) 0.0091(15)
C37 0.0413(16) 0.0408(17) 0.0359(15) 0.0124(13) -0.0003(12) 0.0042(13)
C38 0.0429(16) 0.0538(18) 0.0393(15) 0.0291(14) 0.0119(12) 0.0116(13)
C39 0.064(2) 0.0483(19) 0.0516(18) 0.0343(16) 0.0098(15) -0.0006(15)
C40 0.068(2) 0.066(2) 0.067(2) 0.0503(19) 0.0115(17) 0.0112(18)
Cl1 0.0593(5) 0.0584(5) 0.0777(6) 0.0384(5) 0.0007(4) 0.0000(4)
Cl2 0.0431(5) 0.1167(8) 0.0568(5) 0.0372(5) 0.0204(4) 0.0123(5)
Cl3 0.1143(8) 0.0776(7) 0.0367(4) 0.0191(4) 0.0154(5) -0.0172(6)
Cl4 0.0948(7) 0.0696(6) 0.0428(4) 0.0307(4) 0.0052(4) 0.0031(5)
Cl5 0.0637(6) 0.0939(7) 0.0770(6) 0.0510(6) 0.0035(5) 0.0062(5)
Cl6 0.0754(6) 0.0556(5) 0.0576(5) 0.0247(4) 0.0198(4) -0.0008(4)
Cl7 0.0699(7) 0.1221(11) 0.0990(9) 0.0370(8) -0.0070(6) 0.0048(7)
Cl8 0.0648(6) 0.1289(9) 0.0781(6) 0.0698(7) 0.0187(5) 0.0278(6)
Cl9 0.1356(10) 0.0738(7) 0.0821(7) 0.0436(6) 0.0494(7) 0.0418(7)
F1 0.0352(8) 0.0435(10) 0.0380(8) 0.0140(8) -0.0040(7) -0.0005(7)
F2 0.0696(12) 0.0738(13) 0.0398(9) 0.0259(9) -0.0053(9) 0.0241(10)
F3 0.1131(17) 0.0661(13) 0.0728(13) 0.0459(11) 0.0087(12) 0.0384(12)
F4 0.1283(19) 0.0370(12) 0.0769(14) 0.0210(11) 0.0011(13) 0.0084(11)
F5 0.0641(12) 0.0510(11) 0.0460(10) 0.0132(9) -0.0110(9) -0.0069(9)
N1 0.0319(11) 0.0253(11) 0.0284(11) 0.0121(9) 0.0085(9) 0.0041(9)
N2 0.0217(10) 0.0196(10) 0.0216(9) 0.0086(8) 0.0030(7) -0.0001(8)
N3 0.0217(10) 0.0236(10) 0.0210(9) 0.0102(8) 0.0030(8) 0.0015(8)
N4 0.0230(10) 0.0221(10) 0.0236(10) 0.0106(8) 0.0028(8) -0.0011(8)
N5 0.0201(10) 0.0217(10) 0.0246(10) 0.0104(8) 0.0012(8) -0.0004(8)
N6 0.0240(11) 0.0389(13) 0.0262(10) 0.0153(10) 0.0051(9) 0.0038(9)
O1 0.0399(10) 0.0344(10) 0.0382(10) 0.0160(8) 0.0145(8) 0.0116(8)
O2 0.0400(10) 0.0360(10) 0.0237(8) 0.0167(8) 0.0049(7) 0.0082(8)
O3 0.0336(9) 0.0202(9) 0.0262(8) 0.0126(7) 0.0022(7) -0.0003(7)
O4 0.0270(9) 0.0295(9) 0.0312(9) 0.0182(8) -0.0008(7) 0.0017(7)
O5 0.0307(9) 0.0306(10) 0.0317(9) 0.0132(8) -0.0074(7) -0.0021(7)
O6 0.0413(11) 0.0225(10) 0.0632(13) 0.0165(9) -0.0235(10) -0.0084(8)
O7 0.0412(13) 0.109(2) 0.0328(11) -0.0100(12) 0.0016(10) 0.0257(13)
O8 0.0477(11) 0.0358(11) 0.0203(8) 0.0108(8) 0.0028(8) 0.0082(8)
O9 0.0417(10) 0.0283(10) 0.0410(10) 0.0176(8) 0.0071(8) -0.0073(8)
O10 0.0310(10) 0.0556(12) 0.0325(10) 0.0210(9) 0.0091(8) 0.0106(9)

loop_
_atom_type_symbol
_atom_type_description
_atom_type_scat_dispersion_real
_atom_type_scat_dispersion_imag
_atom_type_scat_source
C C 0.0033 0.0016 'International Tables Vol C Tables 4.2.6.8 and 6.1.1.4'
H H 0.0000 0.0000 'International Tables Vol C Tables 4.2.6.8 and 6.1.1.4'
N N 0.0061 0.0033 'International Tables Vol C Tables 4.2.6.8 and 6.1.1.4'
O O 0.0106 0.0060 'International Tables Vol C Tables 4.2.6.8 and 6.1.1.4'
F F 0.0171 0.0103 'International Tables Vol C Tables 4.2.6.8 and 6.1.1.4'
Cl Cl 0.1484 0.1585 'International Tables Vol C Tables 4.2.6.8 and 6.1.1.4'

loop_
_geom_angle_atom_site_label_1
_geom_angle_atom_site_label_2
_geom_angle_atom_site_label_3
_geom_angle
_geom_angle_site_symmetry_1
_geom_angle_site_symmetry_3
_geom_angle_publ_flag
C2 C1 H1A 109.5 . . ?
C2 C1 H1B 109.5 . . ?
H1A C1 H1B 109.5 . . ?
C2 C1 H1C 109.5 . . ?
H1A C1 H1C 109.5 . . ?
H1B C1 H1C 109.5 . . ?
O1 C2 N1 123.5(2) . . ?
O1 C2 C1 122.1(2) . . ?
N1 C2 C1 114.4(2) . . ?
C4 C3 C8 120.1(2) . . ?
C4 C3 N1 120.3(2) . . ?
C8 C3 N1 119.5(2) . . ?
C5 C4 C3 120.6(2) . . ?
C5 C4 H4 119.7 . . ?
C3 C4 H4 119.7 . . ?
C4 C5 C6 120.0(2) . . ?
C4 C5 H5 120.0 . . ?
C6 C5 H5 120.0 . . ?
O2 C6 C5 124.2(2) . . ?
O2 C6 C7 116.1(2) . . ?
C5 C6 C7 119.7(2) . . ?
C6 C7 C8 120.2(2) . . ?
C6 C7 C11 119.45(19) . . ?
C8 C7 C11 120.31(19) . . ?
C3 C8 C7 119.1(2) . . ?
C3 C8 C10 121.7(2) . . ?
C7 C8 C10 119.3(2) . . ?
O2 C9 H9A 109.5 . . ?
O2 C9 H9B 109.5 . . ?
H9A C9 H9B 109.5 . . ?
O2 C9 H9C 109.5 . . ?
H9A C9 H9C 109.5 . . ?
H9B C9 H9C 109.5 . . ?
N2 C10 C8 114.44(17) . . ?
N2 C10 H10A 108.7 . . ?
C8 C10 H10A 108.7 . . ?
N2 C10 H10B 108.7 . . ?
C8 C10 H10B 108.7 . . ?
H10A C10 H10B 107.6 . . ?
N3 C11 C7 111.22(18) . . ?
N3 C11 H11A 109.4 . . ?
C7 C11 H11A 109.4 . . ?
N3 C11 H11B 109.4 . . ?
C7 C11 H11B 109.4 . . ?
H11A C11 H11B 108.0 . . ?
O3 C12 N4 126.8(2) . . ?
O3 C12 N2 125.2(2) . . ?
N4 C12 N2 108.01(19) . . ?
O4 C13 N3 126.7(2) . . ?
O4 C13 N5 125.0(2) . . ?
N3 C13 N5 108.33(18) . . ?
N2 C14 N3 113.68(17) . . ?
N2 C14 C15 110.70(17) . . ?
N3 C14 C15 110.43(17) . . ?
N2 C14 C18 103.43(16) . . ?
N3 C14 C18 101.94(16) . . ?
C15 C14 C18 116.36(17) . . ?
O5 C15 O6 125.7(2) . . ?
O5 C15 C14 124.0(2) . . ?
O6 C15 C14 110.22(19) . . ?
O6 C16 C17 105.2(5) . . ?
O6 C16 H16A 110.7 . . ?
C17 C16 H16A 110.7 . . ?
O6 C16 H16B 110.7 . . ?
C17 C16 H16B 110.7 . . ?
H16A C16 H16B 108.8 . . ?
C17' C16' O6 109.1(6) . . ?
C17' C16' H16C 109.9 . . ?
O6 C16' H16C 109.9 . . ?
C17' C16' H16D 109.9 . . ?
O6 C16' H16D 109.9 . . ?
H16C C16' H16D 108.3 . . ?
C16' C17' H17D 109.5 . . ?
C16' C17' H17E 109.5 . . ?
H17D C17' H17E 109.5 . . ?
C16' C17' H17F 109.5 . . ?
H17D C17' H17F 109.5 . . ?
H17E C17' H17F 109.5 . . ?
N5 C18 N4 113.20(18) . . ?
N5 C18 C19 110.84(18) . . ?
N4 C18 C19 108.88(18) . . ?
N5 C18 C14 103.65(17) . . ?
N4 C18 C14 102.21(16) . . ?
C19 C18 C14 117.88(18) . . ?
O7 C19 O8 125.2(2) . . ?
O7 C19 C18 123.3(2) . . ?
O8 C19 C18 111.4(2) . . ?
O8 C20 C21 111.1(2) . . ?
O8 C20 H20A 109.4 . . ?
C21 C20 H20A 109.4 . . ?
O8 C20 H20B 109.4 . . ?
C21 C20 H20B 109.4 . . ?
H20A C20 H20B 108.0 . . ?
C20 C21 H21A 109.5 . . ?
C20 C21 H21B 109.5 . . ?
H21A C21 H21B 109.5 . . ?
C20 C21 H21C 109.5 . . ?
H21A C21 H21C 109.5 . . ?
H21B C21 H21C 109.5 . . ?
N4 C22 C24 113.92(18) . . ?
N4 C22 H22A 108.8 . . ?
C24 C22 H22A 108.8 . . ?
N4 C22 H22B 108.8 . . ?
C24 C22 H22B 108.8 . . ?
H22A C22 H22B 107.7 . . ?
N5 C23 C25 115.67(18) . . ?
N5 C23 H23A 108.4 . . ?
C25 C23 H23A 108.4 . . ?
N5 C23 H23B 108.4 . . ?
C25 C23 H23B 108.4 . . ?
H23A C23 H23B 107.4 . . ?
C25 C24 C29 119.3(2) . . ?
C25 C24 C22 122.1(2) . . ?
C29 C24 C22 118.5(2) . . ?
C24 C25 C26 119.3(2) . . ?
C24 C25 C23 120.8(2) . . ?
C26 C25 C23 119.7(2) . . ?
C27 C26 C25 120.3(2) . . ?
C27 C26 N6 118.4(2) . . ?
C25 C26 N6 121.3(2) . . ?
C26 C27 C28 120.8(2) . . ?
C26 C27 H27 119.6 . . ?
C28 C27 H27 119.6 . . ?
C29 C28 C27 119.7(2) . . ?
C29 C28 H28 120.1 . . ?
C27 C28 H28 120.1 . . ?
O9 C29 C28 124.1(2) . . ?
O9 C29 C24 115.4(2) . . ?
C28 C29 C24 120.5(2) . . ?
O9 C30 H30A 109.5 . . ?
O9 C30 H30B 109.5 . . ?
H30A C30 H30B 109.5 . . ?
O9 C30 H30C 109.5 . . ?
H30A C30 H30C 109.5 . . ?
H30B C30 H30C 109.5 . . ?
O10 C31 N6 124.7(2) . . ?
O10 C31 C32 120.1(2) . . ?
N6 C31 C32 115.1(2) . . ?
C33 C32 C37 116.3(2) . . ?
C33 C32 C31 123.2(2) . . ?
C37 C32 C31 120.3(2) . . ?
F1 C33 C32 119.9(2) . . ?
F1 C33 C34 118.1(2) . . ?
C32 C33 C34 122.1(3) . . ?
F2 C34 C35 120.4(3) . . ?
F2 C34 C33 120.2(3) . . ?
C35 C34 C33 119.4(3) . . ?
F3 C35 C36 120.1(3) . . ?
F3 C35 C34 119.5(3) . . ?
C36 C35 C34 120.4(3) . . ?
F4 C36 C35 119.8(3) . . ?
F4 C36 C37 120.7(3) . . ?
C35 C36 C37 119.5(3) . . ?
F5 C37 C36 118.0(3) . . ?
F5 C37 C32 119.7(2) . . ?
C36 C37 C32 122.3(3) . . ?
Cl2 C38 Cl1 110.86(16) . . ?
Cl2 C38 Cl3 110.91(16) . . ?
Cl1 C38 Cl3 111.06(14) . . ?
Cl2 C38 H38 108.0 . . ?
Cl1 C38 H38 108.0 . . ?
Cl3 C38 H38 108.0 . . ?
Cl6 C39 Cl4 110.33(17) . . ?
Cl6 C39 Cl5 110.32(16) . . ?
Cl4 C39 Cl5 110.27(18) . . ?
Cl6 C39 H39 108.6 . . ?
Cl4 C39 H39 108.6 . . ?
Cl5 C39 H39 108.6 . . ?
Cl7 C40 Cl9 110.37(19) . . ?
Cl7 C40 Cl8 110.4(2) . . ?
Cl9 C40 Cl8 111.39(17) . . ?
Cl7 C40 H40 108.2 . . ?
Cl9 C40 H40 108.2 . . ?
Cl8 C40 H40 108.2 . . ?
C2 N1 C3 125.9(2) . . ?
C2 N1 H1 116.7(17) . . ?
C3 N1 H1 117.4(17) . . ?
C12 N2 C14 111.07(17) . . ?
C12 N2 C10 118.92(18) . . ?
C14 N2 C10 120.03(17) . . ?
C13 N3 C14 113.43(17) . . ?
C13 N3 C11 123.51(18) . . ?
C14 N3 C11 122.70(17) . . ?
C12 N4 C18 113.03(18) . . ?
C12 N4 C22 124.78(19) . . ?
C18 N4 C22 121.81(18) . . ?
C13 N5 C18 110.65(17) . . ?
C13 N5 C23 118.42(18) . . ?
C18 N5 C23 123.41(18) . . ?
C31 N6 C26 120.5(2) . . ?
C31 N6 H6 123.4(18) . . ?
C26 N6 H6 115.2(18) . . ?
C6 O2 C9 117.34(19) . . ?
C15 O6 C16 120.9(4) . . ?
C15 O6 C16' 110.3(4) . . ?
C16 O6 C16' 20.0(6) . . ?
C19 O8 C20 115.57(19) . . ?
C29 O9 C30 117.4(2) . . ?

loop_
_geom_bond_atom_site_label_1
_geom_bond_atom_site_label_2
_geom_bond_distance
_geom_bond_site_symmetry_2
_geom_bond_publ_flag
C1 C2 1.508(4) . ?
C1 H1A 0.9800 . ?
C1 H1B 0.9800 . ?
C1 H1C 0.9800 . ?
C2 O1 1.220(3) . ?
C2 N1 1.355(3) . ?
C3 C4 1.390(3) . ?
C3 C8 1.400(3) . ?
C3 N1 1.430(3) . ?
C4 C5 1.380(3) . ?
C4 H4 0.9500 . ?
C5 C6 1.395(3) . ?
C5 H5 0.9500 . ?
C6 O2 1.362(3) . ?
C6 C7 1.398(3) . ?
C7 C8 1.402(3) . ?
C7 C11 1.517(3) . ?
C8 C10 1.511(3) . ?
C9 O2 1.426(3) . ?
C9 H9A 0.9800 . ?
C9 H9B 0.9800 . ?
C9 H9C 0.9800 . ?
C10 N2 1.476(3) . ?
C10 H10A 0.9900 . ?
C10 H10B 0.9900 . ?
C11 N3 1.455(3) . ?
C11 H11A 0.9900 . ?
C11 H11B 0.9900 . ?
C12 O3 1.222(3) . ?
C12 N4 1.366(3) . ?
C12 N2 1.390(3) . ?
C13 O4 1.219(3) . ?
C13 N3 1.363(3) . ?
C13 N5 1.385(3) . ?
C14 N2 1.444(3) . ?
C14 N3 1.446(3) . ?
C14 C15 1.545(3) . ?
C14 C18 1.570(3) . ?
C15 O5 1.193(3) . ?
C15 O6 1.316(3) . ?
C17 C16 1.509(8) . ?
C17 H17A 0.9800 . ?
C17 H17B 0.9800 . ?
C17 H17C 0.9800 . ?
C16 O6 1.476(7) . ?
C16 H16A 0.9900 . ?
C16 H16B 0.9900 . ?
C16' C17' 1.474(8) . ?
C16' O6 1.488(8) . ?
C16' H16C 0.9900 . ?
C16' H16D 0.9900 . ?
C17' H17D 0.9800 . ?
C17' H17E 0.9800 . ?
C17' H17F 0.9800 . ?
C18 N5 1.451(3) . ?
C18 N4 1.452(3) . ?
C18 C19 1.536(3) . ?
C19 O7 1.180(3) . ?
C19 O8 1.307(3) . ?
C20 O8 1.477(3) . ?
C20 C21 1.490(4) . ?
C20 H20A 0.9900 . ?
C20 H20B 0.9900 . ?
C21 H21A 0.9800 . ?
C21 H21B 0.9800 . ?
C21 H21C 0.9800 . ?
C22 N4 1.462(3) . ?
C22 C24 1.522(3) . ?
C22 H22A 0.9900 . ?
C22 H22B 0.9900 . ?
C23 N5 1.455(3) . ?
C23 C25 1.519(3) . ?
C23 H23A 0.9900 . ?
C23 H23B 0.9900 . ?
C24 C25 1.397(3) . ?
C24 C29 1.411(3) . ?
C25 C26 1.404(3) . ?
C26 C27 1.378(3) . ?
C26 N6 1.434(3) . ?
C27 C28 1.387(4) . ?
C27 H27 0.9500 . ?
C28 C29 1.379(3) . ?
C28 H28 0.9500 . ?
C29 O9 1.363(3) . ?
C30 O9 1.422(3) . ?
C30 H30A 0.9800 . ?
C30 H30B 0.9800 . ?
C30 H30C 0.9800 . ?
C31 O10 1.219(3) . ?
C31 N6 1.340(3) . ?
C31 C32 1.508(3) . ?
C32 C33 1.378(3) . ?
C32 C37 1.388(4) . ?
C33 F1 1.344(3) . ?
C33 C34 1.382(4) . ?
C34 F2 1.345(3) . ?
C34 C35 1.366(4) . ?
C35 F3 1.339(3) . ?
C35 C36 1.361(4) . ?
C36 F4 1.349(4) . ?
C36 C37 1.371(4) . ?
C37 F5 1.350(3) . ?
C38 Cl2 1.739(3) . ?
C38 Cl1 1.745(3) . ?
C38 Cl3 1.751(3) . ?
C38 H38 1.0000 . ?
C39 Cl6 1.754(3) . ?
C39 Cl4 1.756(3) . ?
C39 Cl5 1.757(3) . ?
C39 H39 1.0000 . ?
C40 Cl7 1.737(4) . ?
C40 Cl9 1.740(3) . ?
C40 Cl8 1.755(3) . ?
C40 H40 1.0000 . ?
N1 H1 0.855(10) . ?
N6 H6 0.843(10) . ?

loop_
_geom_hbond_atom_site_label_D
_geom_hbond_atom_site_label_H
_geom_hbond_atom_site_label_A
_geom_hbond_distance_DH
_geom_hbond_distance_HA
_geom_hbond_distance_DA
_geom_hbond_angle_DHA
_geom_hbond_site_symmetry_A
C23 H23A O7 0.99 2.35 3.004(3) 122.7 .
C40 H40 O4 1.00 2.06 3.027(4) 161.7 1_655
C38 H38 O5 1.00 2.19 3.075(3) 146.1 1_655
C30 H30A F2 0.98 2.54 3.393(4) 145.9 2_676
C17' H17D O7 0.98 2.48 3.295(12) 140.2 2_565
C11 H11B O10 0.99 2.34 3.314(3) 168.8 1_455
C4 H4 O4 0.95 2.52 3.380(3) 151.1 2_576
N6 H6 O1 0.843(10) 2.188(12) 3.006(3) 164(2) 2_576
N1 H1 O3 0.855(10) 2.315(16) 3.071(2) 148(2) .

loop_
_geom_torsion_atom_site_label_1
_geom_torsion_atom_site_label_2
_geom_torsion_atom_site_label_3
_geom_torsion_atom_site_label_4
_geom_torsion
_geom_torsion_site_symmetry_1
_geom_torsion_site_symmetry_2
_geom_torsion_site_symmetry_3
_geom_torsion_site_symmetry_4
_geom_torsion_publ_flag
C8 C3 C4 C5 0.3(3) . . . . ?
N1 C3 C4 C5 -176.0(2) . . . . ?
C3 C4 C5 C6 3.3(3) . . . . ?
C4 C5 C6 O2 175.4(2) . . . . ?
C4 C5 C6 C7 -3.0(3) . . . . ?
O2 C6 C7 C8 -179.48(19) . . . . ?
C5 C6 C7 C8 -1.0(3) . . . . ?
O2 C6 C7 C11 -1.2(3) . . . . ?
C5 C6 C7 C11 177.3(2) . . . . ?
C4 C3 C8 C7 -4.2(3) . . . . ?
N1 C3 C8 C7 172.11(19) . . . . ?
C4 C3 C8 C10 176.1(2) . . . . ?
N1 C3 C8 C10 -7.6(3) . . . . ?
C6 C7 C8 C3 4.5(3) . . . . ?
C11 C7 C8 C3 -173.7(2) . . . . ?
C6 C7 C8 C10 -175.7(2) . . . . ?
C11 C7 C8 C10 6.0(3) . . . . ?
C3 C8 C10 N2 112.1(2) . . . . ?
C7 C8 C10 N2 -67.6(3) . . . . ?
C6 C7 C11 N3 -119.6(2) . . . . ?
C8 C7 C11 N3 58.6(3) . . . . ?
N2 C14 C15 O5 2.4(3) . . . . ?
N3 C14 C15 O5 129.2(2) . . . . ?
C18 C14 C15 O5 -115.3(2) . . . . ?
N2 C14 C15 O6 -175.44(19) . . . . ?
N3 C14 C15 O6 -48.6(2) . . . . ?
C18 C14 C15 O6 66.9(2) . . . . ?
N2 C14 C18 N5 129.06(17) . . . . ?
N3 C14 C18 N5 10.9(2) . . . . ?
C15 C14 C18 N5 -109.3(2) . . . . ?
N2 C14 C18 N4 11.2(2) . . . . ?
N3 C14 C18 N4 -106.99(18) . . . . ?
C15 C14 C18 N4 132.80(18) . . . . ?
N2 C14 C18 C19 -108.1(2) . . . . ?
N3 C14 C18 C19 133.7(2) . . . . ?
C15 C14 C18 C19 13.5(3) . . . . ?
N5 C18 C19 O7 -28.6(4) . . . . ?
N4 C18 C19 O7 96.5(3) . . . . ?
C14 C18 C19 O7 -147.8(3) . . . . ?
N5 C18 C19 O8 155.8(2) . . . . ?
N4 C18 C19 O8 -79.1(2) . . . . ?
C14 C18 C19 O8 36.6(3) . . . . ?
N4 C22 C24 C25 55.3(3) . . . . ?
N4 C22 C24 C29 -128.7(2) . . . . ?
C29 C24 C25 C26 4.1(3) . . . . ?
C22 C24 C25 C26 -179.9(2) . . . . ?
C29 C24 C25 C23 -171.03(19) . . . . ?
C22 C24 C25 C23 5.0(3) . . . . ?
N5 C23 C25 C24 -60.3(3) . . . . ?
N5 C23 C25 C26 124.6(2) . . . . ?
C24 C25 C26 C27 -2.6(3) . . . . ?
C23 C25 C26 C27 172.5(2) . . . . ?
C24 C25 C26 N6 178.07(19) . . . . ?
C23 C25 C26 N6 -6.8(3) . . . . ?
C25 C26 C27 C28 -0.4(3) . . . . ?
N6 C26 C27 C28 178.9(2) . . . . ?
C26 C27 C28 C29 2.0(4) . . . . ?
C27 C28 C29 O9 -179.5(2) . . . . ?
C27 C28 C29 C24 -0.5(3) . . . . ?
C25 C24 C29 O9 176.52(19) . . . . ?
C22 C24 C29 O9 0.3(3) . . . . ?
C25 C24 C29 C28 -2.5(3) . . . . ?
C22 C24 C29 C28 -178.7(2) . . . . ?
O10 C31 C32 C33 123.5(3) . . . . ?
N6 C31 C32 C33 -56.7(3) . . . . ?
O10 C31 C32 C37 -51.8(3) . . . . ?
N6 C31 C32 C37 128.0(3) . . . . ?
C37 C32 C33 F1 178.6(2) . . . . ?
C31 C32 C33 F1 3.1(4) . . . . ?
C37 C32 C33 C34 -0.5(4) . . . . ?
C31 C32 C33 C34 -176.0(2) . . . . ?
F1 C33 C34 F2 1.2(4) . . . . ?
C32 C33 C34 F2 -179.8(2) . . . . ?
F1 C33 C34 C35 -179.5(2) . . . . ?
C32 C33 C34 C35 -0.4(4) . . . . ?
F2 C34 C35 F3 -0.3(5) . . . . ?
C33 C34 C35 F3 -179.7(3) . . . . ?
F2 C34 C35 C36 179.7(3) . . . . ?
C33 C34 C35 C36 0.4(5) . . . . ?
F3 C35 C36 F4 1.1(5) . . . . ?
C34 C35 C36 F4 -178.9(3) . . . . ?
F3 C35 C36 C37 -179.4(3) . . . . ?
C34 C35 C36 C37 0.5(5) . . . . ?
F4 C36 C37 F5 0.4(5) . . . . ?
C35 C36 C37 F5 -179.1(3) . . . . ?
F4 C36 C37 C32 178.0(3) . . . . ?
C35 C36 C37 C32 -1.5(5) . . . . ?
C33 C32 C37 F5 179.0(2) . . . . ?
C31 C32 C37 F5 -5.4(4) . . . . ?
C33 C32 C37 C36 1.4(4) . . . . ?
C31 C32 C37 C36 177.0(3) . . . . ?
O1 C2 N1 C3 -8.3(4) . . . . ?
C1 C2 N1 C3 173.0(2) . . . . ?
C4 C3 N1 C2 -39.7(3) . . . . ?
C8 C3 N1 C2 144.0(2) . . . . ?
O3 C12 N2 C14 -167.36(19) . . . . ?
N4 C12 N2 C14 13.8(2) . . . . ?
O3 C12 N2 C10 -21.7(3) . . . . ?
N4 C12 N2 C10 159.41(17) . . . . ?
N3 C14 N2 C12 94.2(2) . . . . ?
C15 C14 N2 C12 -140.84(17) . . . . ?
C18 C14 N2 C12 -15.5(2) . . . . ?
N3 C14 N2 C10 -51.0(3) . . . . ?
C15 C14 N2 C10 73.9(2) . . . . ?
C18 C14 N2 C10 -160.72(17) . . . . ?
C8 C10 N2 C12 -66.9(2) . . . . ?
C8 C10 N2 C14 75.6(2) . . . . ?
O4 C13 N3 C14 176.4(2) . . . . ?
N5 C13 N3 C14 -4.8(2) . . . . ?
O4 C13 N3 C11 3.2(3) . . . . ?
N5 C13 N3 C11 -177.92(18) . . . . ?
N2 C14 N3 C13 -114.8(2) . . . . ?
C15 C14 N3 C13 120.1(2) . . . . ?
C18 C14 N3 C13 -4.2(2) . . . . ?
N2 C14 N3 C11 58.5(3) . . . . ?
C15 C14 N3 C11 -66.6(2) . . . . ?
C18 C14 N3 C11 169.08(18) . . . . ?
C7 C11 N3 C13 90.8(2) . . . . ?
C7 C11 N3 C14 -81.8(2) . . . . ?
O3 C12 N4 C18 175.5(2) . . . . ?
N2 C12 N4 C18 -5.6(2) . . . . ?
O3 C12 N4 C22 2.6(3) . . . . ?
N2 C12 N4 C22 -178.58(18) . . . . ?
N5 C18 N4 C12 -114.6(2) . . . . ?
C19 C18 N4 C12 121.62(19) . . . . ?
C14 C18 N4 C12 -3.8(2) . . . . ?
N5 C18 N4 C22 58.6(3) . . . . ?
C19 C18 N4 C22 -65.2(2) . . . . ?
C14 C18 N4 C22 169.40(18) . . . . ?
C24 C22 N4 C12 94.4(2) . . . . ?
C24 C22 N4 C18 -78.0(3) . . . . ?
O4 C13 N5 C18 -168.5(2) . . . . ?
N3 C13 N5 C18 12.6(2) . . . . ?
O4 C13 N5 C23 -17.7(3) . . . . ?
N3 C13 N5 C23 163.39(18) . . . . ?
N4 C18 N5 C13 95.3(2) . . . . ?
C19 C18 N5 C13 -141.99(19) . . . . ?
C14 C18 N5 C13 -14.6(2) . . . . ?
N4 C18 N5 C23 -53.7(3) . . . . ?
C19 C18 N5 C23 68.9(3) . . . . ?
C14 C18 N5 C23 -163.67(18) . . . . ?
C25 C23 N5 C13 -74.7(2) . . . . ?
C25 C23 N5 C18 72.2(3) . . . . ?
O10 C31 N6 C26 -6.0(4) . . . . ?
C32 C31 N6 C26 174.2(2) . . . . ?
C27 C26 N6 C31 -104.0(3) . . . . ?
C25 C26 N6 C31 75.3(3) . . . . ?
C5 C6 O2 C9 7.1(3) . . . . ?
C7 C6 O2 C9 -174.5(2) . . . . ?
O5 C15 O6 C16 7.0(5) . . . . ?
C14 C15 O6 C16 -175.2(4) . . . . ?
O5 C15 O6 C16' -11.9(7) . . . . ?
C14 C15 O6 C16' 165.9(7) . . . . ?
C17 C16 O6 C15 -97.4(9) . . . . ?
C17 C16 O6 C16' -35.0(16) . . . . ?
C17' C16' O6 C15 -142.0(10) . . . . ?
C17' C16' O6 C16 92.2(19) . . . . ?
O7 C19 O8 C20 3.8(4) . . . . ?
C18 C19 O8 C20 179.3(2) . . . . ?
C21 C20 O8 C19 71.4(3) . . . . ?
C28 C29 O9 C30 16.5(3) . . . . ?
C24 C29 O9 C30 -162.5(2) . . . . ?
